data_1538466
loop_
_publ_author_name
'Pertlik, F.'

_publ_section_title
;
 Die Kristallstruktur von Fe2 Te4 O11
;
_journal_name_full
;
Tschermaks Mineralogische und Petrographische Mitteilungen (-1978)
;
_journal_page_first 39
_journal_page_last 55
_journal_volume 18
_journal_year 1972
_chemical_formula_sum 'Fe2 O11 Te4'
_chemical_name_systematic 'Fe2 Te4 O11'
_space_group_IT_number 14
_symmetry_space_group_name_Hall '-P 2ybc'
_symmetry_space_group_name_H-M 'P 1 21/c 1'
_cell_angle_alpha 90
_cell_angle_beta 123.73
_cell_angle_gamma 90
_cell_formula_units_Z 4
_cell_length_a 11.88
_cell_length_b 6.95
_cell_length_c 14.13
_cell_volume 970.267
_citation_journal_id_ASTM MPMTAG
_cod_data_source_file Pertlik_MPMTAG_1972_574.cif
_cod_data_source_block Fe2O11Te4
_cod_original_cell_volume 970.2665
_cod_database_code 1538466

loop_
_symmetry_equiv_pos_as_xyz
x,y,z
-x,y+1/2,-z+1/2
-x,-y,-z
x,-y-1/2,z-1/2

loop_
_atom_site_label
_atom_site_type_symbol
_atom_site_fract_x
_atom_site_fract_y
_atom_site_fract_z
_atom_site_occupancy
_atom_site_U_iso_or_equiv
O8 O-2 0.4588 0.3153 0.2159 1 0.0
O7 O-2 0.7085 0.1824 0.2925 1 0.0
O5 O-2 0.0522 0.2454 0.2717 1 0.0
Te4 Te+4 0.99798 0.25697 0.47625 1 0.0
O9 O-2 0.1797 0.2799 0.1173 1 0.0
O11 O-2 0.4641 0.4512 0.3998 1 0.0
Fe1 Fe+3 0.88127 0.24985 0.12451 1 0.0
Te1 Te+4 0.62477 0.29444 0.6334 1 0.0
Te2 Te+4 0.22897 0.20311 0.33659 1 0.0
O3 O-2 0.7551 0.0557 0.1243 1 0.0
O4 O-2 0.7989 0.4121 0.1785 1 0.0
O2 O-2 0.9296 0.0522 0.0314 1 0.0
O10 O-2 0.2723 0.2202 0.4837 1 0.0
Te3 Te+4 0.60416 0.09758 0.8562 1 0.0
O6 O-2 0.6413 0.1784 0.4332 1 0.0
O1 O-2 0.9058 0.4239 0.0307 1 0.0
Fe2 Fe+3 0.71422 0.54745 0.901 1 0.0
